data_7103676
loop_
_publ_author_name
'Niel, Virginie'
'Galet, Ana'
'Gaspar, Ana B.'
'Mu\~noz, M. Carmen'
'Real, Jos\'e A.'

_publ_section_title
;
 Cooperative thermal and optical switching of spin states in a new
 two-dimensional coordination polymer
;
_journal_coden_ASTM CHCOFS
_journal_issue 11
_journal_name_full
;
 Chemical Communications (Cambridge, United Kingdom)
;
_journal_page_first 1248
_journal_page_last 1249
_journal_paper_doi 10.1039/b301806g
_journal_year 2003
_chemical_formula_sum 'C6 H4 Cu Fe0.5 N4'
_chemical_formula_weight 223.60
_space_group_IT_number 2
_symmetry_cell_setting triclinic
_symmetry_space_group_name_Hall '-P 1'
_symmetry_space_group_name_H-M 'P -1'
_atom_sites_solution_hydrogens geom
_atom_sites_solution_primary direct
_atom_sites_solution_secondary difmap
_audit_creation_method SHELXL-97
_cell_angle_alpha 110.214(2)
_cell_angle_beta 99.134(2)
_cell_angle_gamma 108.733(2)
_cell_formula_units_Z 2
_cell_length_a 6.8020(4)
_cell_length_b 8.0470(3)
_cell_length_c 8.0650(4)
_cell_measurement_reflns_used 25
_cell_measurement_temperature 293(2)
_cell_measurement_theta_max 20
_cell_measurement_theta_min 12
_cell_volume 373.81(3)
_computing_structure_refinement 'SHELXL-97 (Sheldrick, 1997)'
_computing_structure_solution 'SHELXS-97 (Sheldrick, 1990)'
_diffrn_ambient_temperature 293(2)
_diffrn_measured_fraction_theta_full 0.993
_diffrn_measured_fraction_theta_max 0.993
_diffrn_measurement_device_type ?-2?
_diffrn_radiation_monochromator graphite
_diffrn_radiation_source 'fine-focus sealed tube'
_diffrn_radiation_type MoK\a
_diffrn_radiation_wavelength 0.71073
_diffrn_reflns_av_R_equivalents 0.0618
_diffrn_reflns_av_sigmaI/netI 0.0785
_diffrn_reflns_limit_h_max 8
_diffrn_reflns_limit_h_min -8
_diffrn_reflns_limit_k_max 10
_diffrn_reflns_limit_k_min -10
_diffrn_reflns_limit_l_max 10
_diffrn_reflns_limit_l_min -9
_diffrn_reflns_number 4004
_diffrn_reflns_theta_full 27.38
_diffrn_reflns_theta_max 27.38
_diffrn_reflns_theta_min 2.82
_diffrn_standards_number 3
_exptl_absorpt_coefficient_mu 3.785
_exptl_absorpt_correction_T_max 0.78
_exptl_absorpt_correction_T_min 0.62
_exptl_absorpt_correction_type phi-scan
_exptl_crystal_colour orange
_exptl_crystal_density_diffrn 1.987
_exptl_crystal_density_method 'not measured'
_exptl_crystal_description prismatic
_exptl_crystal_F_000 220
_exptl_crystal_size_max 0.12
_exptl_crystal_size_mid 0.04
_exptl_crystal_size_min 0.04
_refine_diff_density_max 0.541
_refine_diff_density_min -0.758
_refine_diff_density_rms 0.113
_refine_ls_extinction_method none
_refine_ls_goodness_of_fit_ref 0.894
_refine_ls_hydrogen_treatment mixed
_refine_ls_matrix_type full
_refine_ls_number_parameters 107
_refine_ls_number_reflns 1692
_refine_ls_number_restraints 0
_refine_ls_restrained_S_all 0.894
_refine_ls_R_factor_all 0.0724
_refine_ls_R_factor_gt 0.0408
_refine_ls_shift/su_max 0.000
_refine_ls_shift/su_mean 0.000
_refine_ls_structure_factor_coef Fsqd
_refine_ls_weighting_details 'calc w=1/[\s^2^(Fo^2^)+(0.0556P)^2^+0.1876P] where P=(Fo^2^+2Fc^2^)/3'
_refine_ls_weighting_scheme calc
_refine_ls_wR_factor_gt 0.0953
_refine_ls_wR_factor_ref 0.1069
_reflns_number_gt 1190
_reflns_number_total 1692
_reflns_threshold_expression >2sigma(I)
_cod_data_source_file b301806g.txt
_cod_data_source_block compound1
_cod_original_sg_symbol_H-M P-1
_cod_original_formula_sum 'C6 H4 Cu Fe0.50 N4'
_cod_database_code 7103676

loop_
_symmetry_equiv_pos_as_xyz
'x, y, z'
'-x, -y, -z'

loop_
_atom_site_label
_atom_site_type_symbol
_atom_site_fract_x
_atom_site_fract_y
_atom_site_fract_z
_atom_site_U_iso_or_equiv
_atom_site_adp_type
_atom_site_occupancy
_atom_site_symmetry_multiplicity
_atom_site_calc_flag
_atom_site_refinement_flags
_atom_site_disorder_assembly
_atom_site_disorder_group
Fe1 Fe 0.0000 0.0000 0.0000 0.0266(2) Uani 1 2 d S . .
Cu1 Cu 0.48467(8) 0.84812(7) 0.36978(8) 0.0332(2) Uani 1 1 d . . .
N4 N 0.1780(6) 0.6286(5) 0.2882(5) 0.0329(9) Uani 1 1 d . . .
C6 C 0.6420(7) 0.9087(6) 0.6296(7) 0.0312(10) Uani 1 1 d . . .
C5 C 0.6484(7) 0.8451(6) 0.1916(7) 0.0304(10) Uani 1 1 d . . .
N1 N -0.0227(6) 0.2870(5) 0.1392(5) 0.0322(9) Uani 1 1 d . . .
N3 N 0.2538(6) 0.0788(5) 0.2495(7) 0.0391(10) Uani 1 1 d . . .
N2 N 0.2404(6) 0.1266(5) -0.1096(6) 0.0361(9) Uani 1 1 d . . .
C4 C 0.1534(7) 0.4468(6) 0.1908(6) 0.0350(11) Uani 1 1 d . . .
H4 H 0.2726 0.4315 0.1558 0.037(6) Uiso 1 1 calc R . .
C1 C -0.1946(7) 0.3098(6) 0.1857(7) 0.0387(11) Uani 1 1 d . . .
H1 H -0.3227 0.2010 0.1501 0.037(6) Uiso 1 1 calc R . .
C2 C -0.1873(8) 0.4905(7) 0.2852(9) 0.0481(14) Uani 1 1 d . . .
H2 H -0.3076 0.5058 0.3181 0.037(6) Uiso 1 1 calc R . .
C3 C 0.0044(7) 0.6471(6) 0.3340(7) 0.0417(12) Uani 1 1 d . . .
H3 H 0.0132 0.7706 0.4015 0.037(6) Uiso 1 1 calc R . .

loop_
_atom_site_aniso_label
_atom_site_aniso_U_11
_atom_site_aniso_U_22
_atom_site_aniso_U_33
_atom_site_aniso_U_23
_atom_site_aniso_U_13
_atom_site_aniso_U_12
Fe1 0.0255(4) 0.0272(4) 0.0251(5) 0.0110(4) 0.0068(4) 0.0087(3)
Cu1 0.0323(3) 0.0333(3) 0.0295(4) 0.0101(2) 0.0096(3) 0.0114(2)
N4 0.030(2) 0.0254(18) 0.034(2) 0.0070(16) 0.0058(17) 0.0083(15)
C6 0.025(2) 0.035(2) 0.022(3) 0.0054(19) 0.006(2) 0.0054(18)
C5 0.029(2) 0.025(2) 0.033(3) 0.0115(19) 0.005(2) 0.0096(18)
N1 0.0269(19) 0.0288(19) 0.037(2) 0.0096(16) 0.0087(17) 0.0110(15)
N3 0.042(2) 0.037(2) 0.048(3) 0.021(2) 0.020(2) 0.0207(19)
N2 0.041(2) 0.034(2) 0.036(2) 0.0151(18) 0.014(2) 0.0178(18)
C4 0.030(2) 0.034(2) 0.036(3) 0.010(2) 0.010(2) 0.0115(19)
C1 0.028(2) 0.031(2) 0.050(3) 0.017(2) 0.008(2) 0.0055(19)
C2 0.032(3) 0.041(3) 0.077(4) 0.025(3) 0.021(3) 0.019(2)
C3 0.035(3) 0.030(2) 0.055(3) 0.014(2) 0.011(2) 0.013(2)

loop_
_atom_type_symbol
_atom_type_description
_atom_type_scat_dispersion_real
_atom_type_scat_dispersion_imag
_atom_type_scat_source
C C 0.0033 0.0016 'International Tables Vol C Tables 4.2.6.8 and 6.1.1.4'
H H 0.0000 0.0000 'International Tables Vol C Tables 4.2.6.8 and 6.1.1.4'
N N 0.0061 0.0033 'International Tables Vol C Tables 4.2.6.8 and 6.1.1.4'
Fe Fe 0.3463 0.8444 'International Tables Vol C Tables 4.2.6.8 and 6.1.1.4'
Cu Cu 0.3201 1.2651 'International Tables Vol C Tables 4.2.6.8 and 6.1.1.4'

loop_
_geom_angle_atom_site_label_1
_geom_angle_atom_site_label_2
_geom_angle_atom_site_label_3
_geom_angle
_geom_angle_site_symmetry_1
_geom_angle_site_symmetry_3
_geom_angle_publ_flag
N2 Fe1 N2 180.0(2) . 2 ?
N2 Fe1 N3 89.97(15) . 2 ?
N2 Fe1 N3 90.03(15) 2 2 ?
N2 Fe1 N3 90.03(15) . . ?
N2 Fe1 N3 89.97(15) 2 . ?
N3 Fe1 N3 180.0(2) 2 . ?
N2 Fe1 N1 89.32(13) . 2 ?
N2 Fe1 N1 90.68(13) 2 2 ?
N3 Fe1 N1 88.86(13) 2 2 ?
N3 Fe1 N1 91.14(13) . 2 ?
N2 Fe1 N1 90.68(13) . . ?
N2 Fe1 N1 89.32(13) 2 . ?
N3 Fe1 N1 91.14(13) 2 . ?
N3 Fe1 N1 88.86(13) . . ?
N1 Fe1 N1 180.0(2) 2 . ?
C5 Cu1 C6 118.46(18) . . ?
C5 Cu1 N4 118.99(17) . . ?
C6 Cu1 N4 108.84(17) . . ?
C5 Cu1 C6 101.77(16) . 2_676 ?
C6 Cu1 C6 109.97(15) . 2_676 ?
N4 Cu1 C6 95.60(14) . 2_676 ?
C5 Cu1 Cu1 124.66(12) . 2_676 ?
C6 Cu1 Cu1 61.88(13) . 2_676 ?
N4 Cu1 Cu1 110.33(11) . 2_676 ?
C6 Cu1 Cu1 48.09(12) 2_676 2_676 ?
C3 N4 C4 115.6(4) . . ?
C3 N4 Cu1 126.7(3) . . ?
C4 N4 Cu1 117.6(3) . . ?
N3 C6 Cu1 165.8(4) 2_666 . ?
N3 C6 Cu1 122.4(4) 2_666 2_676 ?
Cu1 C6 Cu1 70.03(15) . 2_676 ?
N2 C5 Cu1 168.8(4) 2_665 . ?
C4 N1 C1 116.5(4) . . ?
C4 N1 Fe1 117.8(3) . . ?
C1 N1 Fe1 125.5(3) . . ?
C6 N3 Fe1 168.9(4) 2_666 . ?
C5 N2 Fe1 165.8(4) 2_665 . ?
N1 C4 N4 126.7(4) . . ?
N1 C4 H4 116.7 . . ?
N4 C4 H4 116.7 . . ?
N1 C1 C2 121.6(4) . . ?
N1 C1 H1 119.2 . . ?
C2 C1 H1 119.2 . . ?
C3 C2 C1 117.3(4) . . ?
C3 C2 H2 121.3 . . ?
C1 C2 H2 121.3 . . ?
N4 C3 C2 122.3(4) . . ?
N4 C3 H3 118.8 . . ?
C2 C3 H3 118.8 . . ?

loop_
_geom_bond_atom_site_label_1
_geom_bond_atom_site_label_2
_geom_bond_distance
_geom_bond_site_symmetry_2
_geom_bond_publ_flag
Fe1 N2 2.123(4) . ?
Fe1 N2 2.123(4) 2 ?
Fe1 N3 2.178(5) 2 ?
Fe1 N3 2.178(5) . ?
Fe1 N1 2.261(3) 2 ?
Fe1 N1 2.261(3) . ?
Cu1 C5 1.951(5) . ?
Cu1 C6 2.005(5) . ?
Cu1 N4 2.074(3) . ?
Cu1 C6 2.377(5) 2_676 ?
Cu1 Cu1 2.5329(11) 2_676 ?
N4 C3 1.329(6) . ?
N4 C4 1.339(5) . ?
C6 N3 1.063(6) 2_666 ?
C6 Cu1 2.377(5) 2_676 ?
C5 N2 1.101(6) 2_665 ?
N1 C4 1.321(5) . ?
N1 C1 1.331(6) . ?
N3 C6 1.063(6) 2_666 ?
N2 C5 1.101(6) 2_665 ?
C4 H4 0.9300 . ?
C1 C2 1.377(7) . ?
C1 H1 0.9300 . ?
C2 C3 1.372(6) . ?
C2 H2 0.9300 . ?
C3 H3 0.9300 . ?
